data_1576258
loop_
_publ_author_name
'Hang, He'
'Wang, Xia'
'Wang, Zhaobin'
'Meng, Chi'
'Sun, Qihang'
'Yang, Ziyue'
'Feng, Fude'

_publ_section_title
;
 Activatable Self-Reporting Cyclization Reaction for In-Cell Synthesis of
 Cyclocyanines
;
_journal_name_full 'Chemical Science'
_journal_paper_doi 10.1039/D5SC05408G
_journal_year 2025
_chemical_formula_moiety '4(C H2 Cl2), 4(C37 H39 N2), 4(Cl)'
_chemical_formula_sum 'C152 H164 Cl12 N8'
_chemical_formula_weight 2528.30
_chemical_name_systematic DCM
_space_group_crystal_system monoclinic
_space_group_IT_number 14
_space_group_name_Hall '-P 2yn'
_space_group_name_H-M_alt 'P 1 21/n 1'
_atom_sites_solution_hydrogens difmap
_atom_sites_solution_primary iterative
_audit_creation_date 2024-10-25
_audit_creation_method
;
Olex2 1.5
(compiled 2024.02.16 svn.r378c4104 for OlexSys, GUI svn.r6928)
;
_audit_update_record
;
2024-10-25 deposited with the CCDC.	2025-11-12 downloaded from the CCDC.
;
_cell_angle_alpha 90
_cell_angle_beta 103.751(3)
_cell_angle_gamma 90
_cell_formula_units_Z 1
_cell_length_a 11.3572(10)
_cell_length_b 13.1763(10)
_cell_length_c 22.3783(15)
_cell_measurement_reflns_used 5925
_cell_measurement_temperature 193.00
_cell_measurement_theta_max 27.05
_cell_measurement_theta_min 2.26
_cell_volume 3252.8(4)
_computing_cell_refinement 'SAINT V8.40B (?, 2016)'
_computing_data_reduction 'SAINT V8.40B (?, 2016)'
_computing_molecular_graphics 'Olex2 1.5 (Dolomanov et al., 2009)'
_computing_publication_material 'Olex2 1.5 (Dolomanov et al., 2009)'
_computing_structure_refinement 'SHELXL 2018/3 (Sheldrick, 2015)'
_computing_structure_solution 'olex2.solve 1.5 (Bourhis et al., 2015)'
_diffrn_ambient_temperature 193.00
_diffrn_measured_fraction_theta_full 0.999
_diffrn_measured_fraction_theta_max 0.998
_diffrn_measurement_device_type 'Bruker APEX-II CCD'
_diffrn_measurement_method '\f and \w scans'
_diffrn_radiation_type MoK\a
_diffrn_radiation_wavelength 0.71073
_diffrn_reflns_av_R_equivalents 0.0817
_diffrn_reflns_av_unetI/netI 0.0747
_diffrn_reflns_Laue_measured_fraction_full 0.999
_diffrn_reflns_Laue_measured_fraction_max 0.998
_diffrn_reflns_limit_h_max 14
_diffrn_reflns_limit_h_min -11
_diffrn_reflns_limit_k_max 17
_diffrn_reflns_limit_k_min -17
_diffrn_reflns_limit_l_max 28
_diffrn_reflns_limit_l_min -29
_diffrn_reflns_number 30457
_diffrn_reflns_point_group_measured_fraction_full 0.999
_diffrn_reflns_point_group_measured_fraction_max 0.998
_diffrn_reflns_theta_full 25.242
_diffrn_reflns_theta_max 27.494
_diffrn_reflns_theta_min 1.807
_diffrn_source_current 40.0
_diffrn_source_power 1.8
_diffrn_source_voltage 45.0
_diffrn_standards_number 0
_exptl_absorpt_coefficient_mu 0.312
_exptl_absorpt_correction_T_max 0.7456
_exptl_absorpt_correction_T_min 0.6028
_exptl_absorpt_correction_type multi-scan
_exptl_absorpt_process_details
;
SADABS-2016/2 (Bruker,2016/2) was used for absorption correction.
wR2(int) was 0.1722 before and 0.0896 after correction.
The Ratio of minimum to maximum transmission is 0.8085.
The \l/2 correction factor is Not present.
;
_exptl_crystal_colour 'metallic dark green'
_exptl_crystal_colour_lustre metallic
_exptl_crystal_colour_modifier dark
_exptl_crystal_colour_primary green
_exptl_crystal_density_diffrn 1.291
_exptl_crystal_description irregular
_exptl_crystal_F_000 1336
_exptl_crystal_recrystallization_method 'Re-crystallisation from solvent: CDCl3'
_exptl_crystal_size_max 0.16
_exptl_crystal_size_mid 0.12
_exptl_crystal_size_min 0.1
_refine_diff_density_max 0.281
_refine_diff_density_min -0.411
_refine_diff_density_rms 0.057
_refine_ls_extinction_method none
_refine_ls_goodness_of_fit_ref 1.038
_refine_ls_hydrogen_treatment refall
_refine_ls_matrix_type full
_refine_ls_number_parameters 552
_refine_ls_number_reflns 7454
_refine_ls_number_restraints 0
_refine_ls_restrained_S_all 1.038
_refine_ls_R_factor_all 0.1111
_refine_ls_R_factor_gt 0.0565
_refine_ls_shift/su_max 0.079
_refine_ls_shift/su_mean 0.004
_refine_ls_structure_factor_coef Fsqd
_refine_ls_weighting_details 'w=1/[\s^2^(Fo^2^)+(0.0414P)^2^+1.9173P] where P=(Fo^2^+2Fc^2^)/3'
_refine_ls_weighting_scheme calc
_refine_ls_wR_factor_gt 0.1106
_refine_ls_wR_factor_ref 0.1346
_reflns_Friedel_coverage 0.000
_reflns_number_gt 4670
_reflns_number_total 7454
_reflns_threshold_expression 'I > 2\s(I)'
_cod_data_source_file d5sc05408g2.cif
_cod_data_source_block CY-1
_cod_database_code 1576258
_shelx_shelxl_version_number 2018/3
_shelx_space_group_comment
;
The symmetry employed for this shelxl refinement is uniquely defined
by the following loop, which should always be used as a source of
symmetry information in preference to the above space-group names.
They are only intended as comments.
;
_shelx_estimated_absorpt_t_max 0.969
_shelx_estimated_absorpt_t_min 0.952
_olex2_refinement_description
;
;
_olex2_submission_special_instructions 'No special instructions were received'

loop_
_space_group_symop_operation_xyz
'x, y, z'
'-x+1/2, y+1/2, -z+1/2'
'-x, -y, -z'
'x-1/2, -y-1/2, z-1/2'

loop_
_atom_site_label
_atom_site_type_symbol
_atom_site_fract_x
_atom_site_fract_y
_atom_site_fract_z
_atom_site_U_iso_or_equiv
_atom_site_adp_type
_atom_site_occupancy
_atom_site_site_symmetry_order
_atom_site_calc_flag
_atom_site_refinement_flags_posn
_atom_site_refinement_flags_adp
_atom_site_refinement_flags_occupancy
_atom_site_disorder_assembly
_atom_site_disorder_group
Cl2 Cl 0.06141(9) 0.51755(7) 0.11436(5) 0.0699(3) Uani 1 1 d . . . . .
Cl1 Cl -0.04236(9) 0.55251(7) 0.21969(4) 0.0697(3) Uani 1 1 d . . . . .
N1 N 0.38972(18) 0.65963(14) 0.40328(8) 0.0236(4) Uani 1 1 d . . . . .
N2 N 0.53878(19) 0.54321(14) 0.16973(8) 0.0240(4) Uani 1 1 d . . . . .
C16 C 0.3717(2) 0.67348(18) 0.46327(10) 0.0247(5) Uani 1 1 d . . . . .
C5 C 0.4691(2) 0.47170(18) 0.18724(10) 0.0235(5) Uani 1 1 d . . . . .
C15 C 0.3041(2) 0.59509(18) 0.47752(10) 0.0239(5) Uani 1 1 d . . . . .
C12 C 0.2780(2) 0.52051(17) 0.42468(10) 0.0231(5) Uani 1 1 d . . . . .
C29 C 0.5843(2) 0.50811(18) 0.11958(10) 0.0228(5) Uani 1 1 d . . . . .
C33 C 0.5666(2) 0.36503(18) 0.05053(10) 0.0255(5) Uani 1 1 d . . . . .
C1 C 0.3415(2) 0.57058(17) 0.37937(10) 0.0226(5) Uani 1 1 d . . . . .
C6 C 0.5533(2) 0.64731(18) 0.19295(11) 0.0257(5) Uani 1 1 d . . . . .
H6A H 0.476(2) 0.6689(16) 0.1973(10) 0.015(6) Uiso 1 1 d . . . . .
H6B H 0.575(2) 0.6863(18) 0.1616(11) 0.027(7) Uiso 1 1 d . . . . .
C28 C 0.5385(2) 0.41325(18) 0.10214(10) 0.0242(5) Uani 1 1 d . . . . .
C3 C 0.4055(2) 0.54344(19) 0.27981(10) 0.0251(5) Uani 1 1 d . . . . .
H3 H 0.445(2) 0.6063(19) 0.2798(10) 0.027(7) Uiso 1 1 d . . . . .
C11 C 0.4601(2) 0.73039(19) 0.37472(11) 0.0265(5) Uani 1 1 d . . . . .
C2 C 0.3457(2) 0.52088(19) 0.32533(10) 0.0259(5) Uani 1 1 d . . . . .
H2 H 0.306(2) 0.4566(18) 0.3209(10) 0.022(6) Uiso 1 1 d . . . . .
C20 C 0.2761(2) 0.59030(18) 0.53601(10) 0.0271(5) Uani 1 1 d . . . . .
C25 C 0.4636(2) 0.37863(18) 0.14561(10) 0.0241(5) Uani 1 1 d . . . . .
C4 C 0.4087(2) 0.47249(19) 0.23425(10) 0.0265(5) Uani 1 1 d . . . . .
H4 H 0.363(2) 0.4123(18) 0.2370(10) 0.023(6) Uiso 1 1 d . . . . .
C32 C 0.6471(2) 0.41680(19) 0.02062(10) 0.0286(6) Uani 1 1 d . . . . .
C13 C 0.3393(3) 0.4178(2) 0.44414(12) 0.0303(6) Uani 1 1 d . . . . .
C30 C 0.6637(2) 0.5600(2) 0.09115(11) 0.0286(6) Uani 1 1 d . . . . .
H30 H 0.694(2) 0.627(2) 0.1064(11) 0.030(7) Uiso 1 1 d . . . . .
C26 C 0.5210(3) 0.2876(2) 0.18479(13) 0.0326(6) Uani 1 1 d . . . . .
H26A H 0.606(3) 0.306(2) 0.2064(12) 0.040(8) Uiso 1 1 d . . . . .
H26B H 0.528(3) 0.230(2) 0.1591(12) 0.043(8) Uiso 1 1 d . . . . .
H26C H 0.473(2) 0.2685(19) 0.2144(12) 0.036(7) Uiso 1 1 d . . . . .
C7 C 0.6459(2) 0.6603(2) 0.25400(11) 0.0281(6) Uani 1 1 d . . . . .
C21 C 0.2062(2) 0.5125(2) 0.55468(11) 0.0314(6) Uani 1 1 d . . . . .
C14 C 0.1428(2) 0.5084(2) 0.39437(12) 0.0312(6) Uani 1 1 d . . . . .
H14A H 0.099(3) 0.484(2) 0.4247(13) 0.045(8) Uiso 1 1 d . . . . .
H14B H 0.132(2) 0.4583(19) 0.3603(11) 0.029(7) Uiso 1 1 d . . . . .
H14C H 0.110(3) 0.571(2) 0.3799(13) 0.050(9) Uiso 1 1 d . . . . .
C19 C 0.3243(3) 0.66861(19) 0.57885(11) 0.0321(6) Uani 1 1 d . . . . .
C10 C 0.5919(2) 0.6993(2) 0.38695(11) 0.0288(6) Uani 1 1 d . . . . .
C34 C 0.5184(3) 0.2701(2) 0.02612(11) 0.0322(6) Uani 1 1 d . . . . .
H34 H 0.467(2) 0.2359(19) 0.0450(11) 0.031(7) Uiso 1 1 d . . . . .
C17 C 0.4174(3) 0.75233(19) 0.50453(12) 0.0312(6) Uani 1 1 d . . . . .
H17 H 0.465(3) 0.804(2) 0.4922(12) 0.041(8) Uiso 1 1 d . . . . .
C8 C 0.6266(3) 0.7624(2) 0.28345(11) 0.0299(6) Uani 1 1 d . . . . .
C18 C 0.3930(3) 0.7476(2) 0.56130(12) 0.0353(7) Uani 1 1 d . . . . .
H18 H 0.430(3) 0.793(2) 0.5894(12) 0.042(8) Uiso 1 1 d . . . . .
C9 C 0.6674(3) 0.7656(2) 0.35386(11) 0.0314(6) Uani 1 1 d . . . . .
C27 C 0.3309(3) 0.3551(2) 0.11435(13) 0.0334(6) Uani 1 1 d . . . . .
H27A H 0.286(2) 0.3380(19) 0.1464(12) 0.036(7) Uiso 1 1 d . . . . .
H27B H 0.325(3) 0.298(2) 0.0862(13) 0.055(9) Uiso 1 1 d . . . . .
H27C H 0.292(3) 0.411(2) 0.0922(12) 0.042(8) Uiso 1 1 d . . . . .
C31 C 0.6949(2) 0.5128(2) 0.04279(11) 0.0328(6) Uani 1 1 d . . . . .
H31 H 0.754(2) 0.5449(19) 0.0227(11) 0.033(7) Uiso 1 1 d . . . . .
C37 C 0.6767(3) 0.3708(2) -0.03142(12) 0.0374(7) Uani 1 1 d . . . . .
H37 H 0.733(2) 0.4042(19) -0.0481(11) 0.031(7) Uiso 1 1 d . . . . .
C22 C 0.1872(3) 0.5116(2) 0.61270(12) 0.0386(7) Uani 1 1 d . . . . .
H22 H 0.139(3) 0.458(2) 0.6240(12) 0.040(8) Uiso 1 1 d . . . . .
C35 C 0.5466(3) 0.2304(2) -0.02524(12) 0.0385(7) Uani 1 1 d . . . . .
H35 H 0.507(3) 0.167(2) -0.0414(12) 0.049(9) Uiso 1 1 d . . . . .
C36 C 0.6272(3) 0.2808(2) -0.05384(12) 0.0403(7) Uani 1 1 d . . . . .
H36 H 0.645(3) 0.251(2) -0.0884(13) 0.044(8) Uiso 1 1 d . . . . .
C24 C 0.3027(3) 0.6636(2) 0.63892(12) 0.0451(8) Uani 1 1 d . . . . .
H24 H 0.338(3) 0.712(2) 0.6660(13) 0.050(9) Uiso 1 1 d . . . . .
C23 C 0.2367(3) 0.5874(2) 0.65509(13) 0.0471(8) Uani 1 1 d . . . . .
H23 H 0.225(3) 0.586(2) 0.6956(13) 0.053(9) Uiso 1 1 d . . . . .
C38 C 0.0936(3) 0.5342(3) 0.19551(18) 0.0628(10) Uani 1 1 d . . . . .
H38A H 0.127(4) 0.464(3) 0.2160(17) 0.091(13) Uiso 1 1 d . . . . .
H38B H 0.143(4) 0.597(3) 0.2043(17) 0.094(14) Uiso 1 1 d . . . . .
H9A H 0.754(3) 0.7423(19) 0.3667(11) 0.031(7) Uiso 1 1 d . . . . .
H11A H 0.451(2) 0.7969(19) 0.3917(10) 0.026(7) Uiso 1 1 d . . . . .
H9B H 0.663(2) 0.838(2) 0.3672(11) 0.033(7) Uiso 1 1 d . . . . .
H10A H 0.597(2) 0.627(2) 0.3758(11) 0.031(7) Uiso 1 1 d . . . . .
H21 H 0.168(2) 0.4579(18) 0.5251(11) 0.028(7) Uiso 1 1 d . . . . .
H13A H 0.333(2) 0.375(2) 0.4108(12) 0.034(7) Uiso 1 1 d . . . . .
H7A H 0.732(2) 0.6551(17) 0.2491(10) 0.023(6) Uiso 1 1 d . . . . .
H10B H 0.631(2) 0.703(2) 0.4305(12) 0.041(8) Uiso 1 1 d . . . . .
H13B H 0.429(3) 0.430(2) 0.4622(11) 0.036(7) Uiso 1 1 d . . . . .
H8A H 0.669(2) 0.8150(19) 0.2674(10) 0.028(7) Uiso 1 1 d . . . . .
H11B H 0.418(2) 0.7323(17) 0.3306(11) 0.024(6) Uiso 1 1 d . . . . .
Cl3 Cl 0.27463(7) 0.77199(6) 0.21797(3) 0.0473(2) Uani 1 1 d . . . . .
H7B H 0.640(2) 0.6071(18) 0.2803(10) 0.023(6) Uiso 1 1 d . . . . .
H8B H 0.538(2) 0.7821(18) 0.2704(10) 0.024(6) Uiso 1 1 d . . . . .
H13C H 0.309(3) 0.386(2) 0.4757(12) 0.041(8) Uiso 1 1 d . . . . .

loop_
_atom_site_aniso_label
_atom_site_aniso_U_11
_atom_site_aniso_U_22
_atom_site_aniso_U_33
_atom_site_aniso_U_23
_atom_site_aniso_U_13
_atom_site_aniso_U_12
Cl2 0.0743(7) 0.0501(5) 0.0878(7) 0.0007(5) 0.0243(5) 0.0207(5)
Cl1 0.0617(6) 0.0682(6) 0.0777(6) -0.0110(5) 0.0136(5) 0.0058(5)
N1 0.0266(12) 0.0218(11) 0.0235(9) -0.0010(8) 0.0079(9) -0.0001(8)
N2 0.0290(12) 0.0242(11) 0.0207(9) -0.0023(8) 0.0099(9) -0.0032(9)
C16 0.0278(14) 0.0245(13) 0.0225(11) -0.0004(10) 0.0072(10) 0.0048(10)
C5 0.0235(14) 0.0260(13) 0.0216(11) -0.0008(9) 0.0066(10) -0.0012(10)
C15 0.0247(14) 0.0253(13) 0.0223(11) -0.0005(10) 0.0068(10) 0.0047(10)
C12 0.0251(13) 0.0241(12) 0.0213(11) -0.0008(9) 0.0082(10) -0.0004(10)
C29 0.0240(13) 0.0263(13) 0.0181(10) -0.0013(9) 0.0054(9) 0.0008(10)
C33 0.0269(14) 0.0284(14) 0.0207(11) 0.0013(10) 0.0044(10) 0.0088(11)
C1 0.0213(13) 0.0229(12) 0.0245(11) 0.0025(10) 0.0073(10) 0.0025(10)
C6 0.0308(16) 0.0232(13) 0.0241(12) -0.0025(10) 0.0086(11) -0.0030(11)
C28 0.0246(14) 0.0269(13) 0.0209(11) 0.0011(10) 0.0049(10) 0.0024(10)
C3 0.0239(14) 0.0269(14) 0.0252(12) -0.0007(10) 0.0070(10) -0.0014(11)
C11 0.0307(15) 0.0230(13) 0.0270(12) 0.0020(11) 0.0091(11) -0.0029(11)
C2 0.0312(15) 0.0226(13) 0.0253(12) -0.0008(10) 0.0093(11) -0.0025(11)
C20 0.0278(14) 0.0283(13) 0.0260(12) 0.0011(10) 0.0084(11) 0.0073(11)
C25 0.0257(14) 0.0251(13) 0.0232(11) -0.0018(10) 0.0091(10) -0.0013(10)
C4 0.0277(15) 0.0270(14) 0.0261(12) -0.0015(10) 0.0092(11) -0.0051(11)
C32 0.0296(15) 0.0350(15) 0.0212(11) 0.0041(10) 0.0061(11) 0.0101(11)
C13 0.0398(18) 0.0255(14) 0.0267(13) 0.0031(11) 0.0099(13) 0.0028(12)
C30 0.0288(15) 0.0310(15) 0.0265(12) 0.0005(11) 0.0073(11) -0.0037(11)
C26 0.0399(18) 0.0287(15) 0.0314(14) 0.0021(12) 0.0127(13) 0.0049(13)
C7 0.0254(15) 0.0327(15) 0.0271(12) -0.0031(11) 0.0080(11) -0.0063(11)
C21 0.0303(15) 0.0377(15) 0.0296(13) 0.0024(12) 0.0140(12) 0.0052(12)
C14 0.0280(15) 0.0374(16) 0.0294(14) 0.0028(12) 0.0093(12) -0.0020(12)
C19 0.0398(17) 0.0303(14) 0.0278(12) -0.0011(11) 0.0109(12) 0.0081(12)
C10 0.0273(15) 0.0349(15) 0.0237(12) 0.0012(11) 0.0051(11) -0.0025(12)
C34 0.0383(17) 0.0290(15) 0.0288(13) -0.0012(11) 0.0073(12) 0.0080(12)
C17 0.0362(17) 0.0253(14) 0.0316(13) -0.0032(11) 0.0069(12) -0.0016(11)
C8 0.0372(17) 0.0280(14) 0.0273(12) -0.0032(11) 0.0132(12) -0.0106(12)
C18 0.0449(18) 0.0301(15) 0.0286(13) -0.0103(11) 0.0038(12) 0.0039(13)
C9 0.0299(16) 0.0368(16) 0.0295(13) -0.0073(11) 0.0113(12) -0.0121(12)
C27 0.0292(16) 0.0365(17) 0.0347(14) -0.0080(13) 0.0077(12) -0.0048(13)
C31 0.0306(15) 0.0420(16) 0.0286(13) 0.0087(12) 0.0123(12) 0.0032(12)
C37 0.0430(18) 0.0456(18) 0.0277(13) 0.0066(12) 0.0163(13) 0.0158(14)
C22 0.0441(18) 0.0415(17) 0.0360(15) 0.0091(13) 0.0214(13) 0.0107(14)
C35 0.050(2) 0.0316(16) 0.0318(14) -0.0048(12) 0.0055(13) 0.0145(14)
C36 0.054(2) 0.0428(18) 0.0250(13) -0.0007(12) 0.0107(13) 0.0258(15)
C24 0.069(2) 0.0401(18) 0.0279(14) -0.0062(13) 0.0141(15) 0.0115(16)
C23 0.071(2) 0.0483(19) 0.0298(14) 0.0049(13) 0.0279(15) 0.0190(17)
C38 0.044(2) 0.061(2) 0.076(2) -0.010(2) -0.0011(18) 0.0041(19)
Cl3 0.0535(5) 0.0409(4) 0.0467(4) 0.0059(3) 0.0107(3) 0.0181(4)

loop_
_atom_type_symbol
_atom_type_description
_atom_type_scat_dispersion_real
_atom_type_scat_dispersion_imag
_atom_type_scat_source
C C 0.0033 0.0016 'International Tables Vol C Tables 4.2.6.8 and 6.1.1.4'
H H 0.0000 0.0000 'International Tables Vol C Tables 4.2.6.8 and 6.1.1.4'
Cl Cl 0.1484 0.1585 'International Tables Vol C Tables 4.2.6.8 and 6.1.1.4'
N N 0.0061 0.0033 'International Tables Vol C Tables 4.2.6.8 and 6.1.1.4'

loop_
_geom_angle_atom_site_label_1
_geom_angle_atom_site_label_2
_geom_angle_atom_site_label_3
_geom_angle
_geom_angle_site_symmetry_1
_geom_angle_site_symmetry_3
_geom_angle_publ_flag
C16 N1 C11 123.10(19) . . ?
C1 N1 C16 110.57(19) . . ?
C1 N1 C11 126.16(19) . . ?
C5 N2 C29 110.58(19) . . ?
C5 N2 C6 125.3(2) . . ?
C29 N2 C6 123.70(19) . . ?
C15 C16 N1 109.8(2) . . ?
C15 C16 C17 123.0(2) . . ?
C17 C16 N1 127.2(2) . . ?
N2 C5 C25 108.95(19) . . ?
N2 C5 C4 130.3(2) . . ?
C4 C5 C25 120.8(2) . . ?
C16 C15 C12 108.96(19) . . ?
C16 C15 C20 120.6(2) . . ?
C20 C15 C12 130.3(2) . . ?
C15 C12 C1 101.70(18) . . ?
C15 C12 C13 111.07(19) . . ?
C15 C12 C14 113.8(2) . . ?
C1 C12 C13 108.3(2) . . ?
C1 C12 C14 109.46(19) . . ?
C14 C12 C13 111.8(2) . . ?
C28 C29 N2 109.7(2) . . ?
C28 C29 C30 123.8(2) . . ?
C30 C29 N2 126.5(2) . . ?
C28 C33 C32 117.4(2) . . ?
C28 C33 C34 124.5(2) . . ?
C34 C33 C32 118.1(2) . . ?
N1 C1 C12 108.86(18) . . ?
N1 C1 C2 131.4(2) . . ?
C2 C1 C12 119.7(2) . . ?
N2 C6 H6A 106.7(14) . . ?
N2 C6 H6B 105.8(14) . . ?
N2 C6 C7 114.9(2) . . ?
H6A C6 H6B 109(2) . . ?
C7 C6 H6A 109.5(13) . . ?
C7 C6 H6B 111.1(15) . . ?
C29 C28 C33 119.7(2) . . ?
C29 C28 C25 108.98(19) . . ?
C33 C28 C25 131.3(2) . . ?
C2 C3 H3 120.3(14) . . ?
C2 C3 C4 119.9(2) . . ?
C4 C3 H3 119.8(14) . . ?
N1 C11 C10 111.5(2) . . ?
N1 C11 H11A 106.5(14) . . ?
N1 C11 H11B 105.2(14) . . ?
C10 C11 H11A 111.3(15) . . ?
C10 C11 H11B 114.5(14) . . ?
H11A C11 H11B 107.3(19) . . ?
C1 C2 H2 113.4(13) . . ?
C3 C2 C1 131.7(2) . . ?
C3 C2 H2 114.6(14) . . ?
C15 C20 C19 116.9(2) . . ?
C21 C20 C15 124.5(2) . . ?
C21 C20 C19 118.5(2) . . ?
C5 C25 C26 109.10(19) . . ?
C5 C25 C27 109.4(2) . . ?
C28 C25 C5 101.68(19) . . ?
C28 C25 C26 112.1(2) . . ?
C28 C25 C27 114.3(2) . . ?
C27 C25 C26 109.9(2) . . ?
C5 C4 C3 131.7(2) . . ?
C5 C4 H4 114.5(14) . . ?
C3 C4 H4 113.7(14) . . ?
C31 C32 C33 119.7(2) . . ?
C31 C32 C37 121.4(2) . . ?
C37 C32 C33 118.8(2) . . ?
C12 C13 H13A 111.2(16) . . ?
C12 C13 H13B 108.7(15) . . ?
C12 C13 H13C 112.2(17) . . ?
H13A C13 H13B 107(2) . . ?
H13A C13 H13C 111(2) . . ?
H13B C13 H13C 106(2) . . ?
C29 C30 H30 119.5(14) . . ?
C31 C30 C29 117.0(2) . . ?
C31 C30 H30 123.6(14) . . ?
C25 C26 H26A 108.8(16) . . ?
C25 C26 H26B 110.9(16) . . ?
C25 C26 H26C 110.9(15) . . ?
H26A C26 H26B 106(2) . . ?
H26A C26 H26C 111(2) . . ?
H26B C26 H26C 110(2) . . ?
C6 C7 C8 110.2(2) . . ?
C6 C7 H7A 112.0(13) . . ?
C6 C7 H7B 110.2(15) . . ?
C8 C7 H7A 110.2(13) . . ?
C8 C7 H7B 110.5(14) . . ?
H7A C7 H7B 104(2) . . ?
C20 C21 H21 120.5(14) . . ?
C22 C21 C20 120.7(3) . . ?
C22 C21 H21 118.7(14) . . ?
C12 C14 H14A 110.0(16) . . ?
C12 C14 H14B 109.7(15) . . ?
C12 C14 H14C 109.8(19) . . ?
H14A C14 H14B 109(2) . . ?
H14A C14 H14C 108(2) . . ?
H14B C14 H14C 111(2) . . ?
C18 C19 C20 119.7(2) . . ?
C18 C19 C24 121.8(3) . . ?
C24 C19 C20 118.4(3) . . ?
C11 C10 C9 113.7(2) . . ?
C11 C10 H10A 109.5(15) . . ?
C11 C10 H10B 111.2(16) . . ?
C9 C10 H10A 110.6(14) . . ?
C9 C10 H10B 106.7(16) . . ?
H10A C10 H10B 105(2) . . ?
C33 C34 H34 119.0(16) . . ?
C35 C34 C33 120.9(3) . . ?
C35 C34 H34 120.1(16) . . ?
C16 C17 H17 119.0(16) . . ?
C18 C17 C16 117.0(3) . . ?
C18 C17 H17 124.0(16) . . ?
C7 C8 H8A 109.6(15) . . ?
C7 C8 H8B 109.5(13) . . ?
C9 C8 C7 115.2(2) . . ?
C9 C8 H8A 107.9(14) . . ?
C9 C8 H8B 109.1(13) . . ?
H8A C8 H8B 105(2) . . ?
C19 C18 H18 119.7(18) . . ?
C17 C18 C19 122.7(2) . . ?
C17 C18 H18 117.2(18) . . ?
C10 C9 C8 114.5(2) . . ?
C10 C9 H9A 107.9(14) . . ?
C10 C9 H9B 108.7(14) . . ?
C8 C9 H9A 108.9(14) . . ?
C8 C9 H9B 107.9(14) . . ?
H9A C9 H9B 109(2) . . ?
C25 C27 H27A 109.2(15) . . ?
C25 C27 H27B 110.9(18) . . ?
C25 C27 H27C 111.6(18) . . ?
H27A C27 H27B 109(2) . . ?
H27A C27 H27C 108(2) . . ?
H27B C27 H27C 108(2) . . ?
C32 C31 H31 117.9(14) . . ?
C30 C31 C32 122.3(2) . . ?
C30 C31 H31 119.8(15) . . ?
C32 C37 H37 116.6(16) . . ?
C36 C37 C32 121.2(3) . . ?
C36 C37 H37 122.2(16) . . ?
C21 C22 H22 118.7(16) . . ?
C21 C22 C23 120.7(3) . . ?
C23 C22 H22 120.6(16) . . ?
C34 C35 H35 117.2(17) . . ?
C34 C35 C36 120.7(3) . . ?
C36 C35 H35 122.1(17) . . ?
C37 C36 C35 120.2(3) . . ?
C37 C36 H36 121.5(18) . . ?
C35 C36 H36 118.3(18) . . ?
C19 C24 H24 117.0(19) . . ?
C23 C24 C19 121.2(3) . . ?
C23 C24 H24 121.8(19) . . ?
C22 C23 H23 120.3(19) . . ?
C24 C23 C22 120.4(3) . . ?
C24 C23 H23 119.2(19) . . ?
Cl2 C38 H38A 107(2) . . ?
Cl2 C38 H38B 106(2) . . ?
Cl1 C38 Cl2 110.3(2) . . ?
Cl1 C38 H38A 103(2) . . ?
Cl1 C38 H38B 109(2) . . ?
H38A C38 H38B 121(3) . . ?

loop_
_geom_bond_atom_site_label_1
_geom_bond_atom_site_label_2
_geom_bond_distance
_geom_bond_site_symmetry_2
_geom_bond_publ_flag
Cl2 C38 1.779(4) . ?
Cl1 C38 1.769(4) . ?
N1 C16 1.417(3) . ?
N1 C1 1.350(3) . ?
N1 C11 1.470(3) . ?
N2 C5 1.347(3) . ?
N2 C29 1.420(3) . ?
N2 C6 1.462(3) . ?
C16 C15 1.369(3) . ?
C16 C17 1.405(3) . ?
C5 C25 1.532(3) . ?
C5 C4 1.386(3) . ?
C15 C12 1.512(3) . ?
C15 C20 1.420(3) . ?
C12 C1 1.527(3) . ?
C12 C13 1.537(3) . ?
C12 C14 1.532(4) . ?
C29 C28 1.374(3) . ?
C29 C30 1.400(3) . ?
C33 C28 1.419(3) . ?
C33 C32 1.428(3) . ?
C33 C34 1.421(4) . ?
C1 C2 1.386(3) . ?
C6 H6A 0.95(2) . ?
C6 H6B 0.95(2) . ?
C6 C7 1.522(3) . ?
C28 C25 1.508(3) . ?
C3 H3 0.94(3) . ?
C3 C2 1.384(3) . ?
C3 C4 1.390(3) . ?
C11 C10 1.512(4) . ?
C11 H11A 0.97(2) . ?
C11 H11B 0.99(2) . ?
C2 H2 0.95(2) . ?
C20 C21 1.419(4) . ?
C20 C19 1.426(3) . ?
C25 C26 1.537(3) . ?
C25 C27 1.534(4) . ?
C4 H4 0.96(2) . ?
C32 C31 1.418(4) . ?
C32 C37 1.422(3) . ?
C13 H13A 0.92(3) . ?
C13 H13B 1.02(3) . ?
C13 H13C 0.95(3) . ?
C30 H30 0.98(3) . ?
C30 C31 1.366(3) . ?
C26 H26A 1.00(3) . ?
C26 H26B 0.97(3) . ?
C26 H26C 0.98(3) . ?
C7 C8 1.537(4) . ?
C7 H7A 1.01(3) . ?
C7 H7B 0.93(2) . ?
C21 C22 1.366(3) . ?
C21 H21 1.00(2) . ?
C14 H14A 0.98(3) . ?
C14 H14B 0.99(2) . ?
C14 H14C 0.93(3) . ?
C19 C18 1.411(4) . ?
C19 C24 1.424(4) . ?
C10 C9 1.532(3) . ?
C10 H10A 1.00(3) . ?
C10 H10B 0.97(3) . ?
C34 H34 0.92(3) . ?
C34 C35 1.369(4) . ?
C17 H17 0.95(3) . ?
C17 C18 1.365(4) . ?
C8 C9 1.534(3) . ?
C8 H8A 0.96(3) . ?
C8 H8B 1.01(3) . ?
C18 H18 0.90(3) . ?
C9 H9A 1.00(3) . ?
C9 H9B 1.00(3) . ?
C27 H27A 1.00(3) . ?
C27 H27B 0.98(3) . ?
C27 H27C 0.93(3) . ?
C31 H31 0.99(3) . ?
C37 H37 0.92(3) . ?
C37 C36 1.356(4) . ?
C22 H22 0.97(3) . ?
C22 C23 1.400(4) . ?
C35 H35 0.98(3) . ?
C35 C36 1.402(4) . ?
C36 H36 0.93(3) . ?
C24 H24 0.90(3) . ?
C24 C23 1.353(5) . ?
C23 H23 0.95(3) . ?
C38 H38A 1.06(4) . ?
C38 H38B 0.99(4) . ?

loop_
_geom_torsion_atom_site_label_1
_geom_torsion_atom_site_label_2
_geom_torsion_atom_site_label_3
_geom_torsion_atom_site_label_4
_geom_torsion
_geom_torsion_site_symmetry_1
_geom_torsion_site_symmetry_2
_geom_torsion_site_symmetry_3
_geom_torsion_site_symmetry_4
_geom_torsion_publ_flag
N1 C16 C15 C12 2.3(3) . . . . ?
N1 C16 C15 C20 178.5(2) . . . . ?
N1 C16 C17 C18 -177.0(2) . . . . ?
N1 C1 C2 C3 3.8(5) . . . . ?
N1 C11 C10 C9 175.3(2) . . . . ?
N2 C5 C25 C28 -1.5(2) . . . . ?
N2 C5 C25 C26 117.0(2) . . . . ?
N2 C5 C25 C27 -122.7(2) . . . . ?
N2 C5 C4 C3 -4.0(5) . . . . ?
N2 C29 C28 C33 176.7(2) . . . . ?
N2 C29 C28 C25 -3.8(3) . . . . ?
N2 C29 C30 C31 -179.1(2) . . . . ?
N2 C6 C7 C8 -162.7(2) . . . . ?
C16 N1 C1 C12 3.6(3) . . . . ?
C16 N1 C1 C2 -173.6(3) . . . . ?
C16 N1 C11 C10 91.6(3) . . . . ?
C16 C15 C12 C1 -0.2(2) . . . . ?
C16 C15 C12 C13 114.9(2) . . . . ?
C16 C15 C12 C14 -117.8(2) . . . . ?
C16 C15 C20 C21 179.6(2) . . . . ?
C16 C15 C20 C19 -1.7(3) . . . . ?
C16 C17 C18 C19 -0.6(4) . . . . ?
C5 N2 C29 C28 2.9(3) . . . . ?
C5 N2 C29 C30 -177.1(2) . . . . ?
C5 N2 C6 C7 82.5(3) . . . . ?
C15 C16 C17 C18 0.9(4) . . . . ?
C15 C12 C1 N1 -2.1(2) . . . . ?
C15 C12 C1 C2 175.5(2) . . . . ?
C15 C20 C21 C22 177.6(3) . . . . ?
C15 C20 C19 C18 2.0(4) . . . . ?
C15 C20 C19 C24 -177.2(2) . . . . ?
C12 C15 C20 C21 -5.0(4) . . . . ?
C12 C15 C20 C19 173.6(2) . . . . ?
C12 C1 C2 C3 -173.1(3) . . . . ?
C29 N2 C5 C25 -0.7(3) . . . . ?
C29 N2 C5 C4 178.8(2) . . . . ?
C29 N2 C6 C7 -106.1(3) . . . . ?
C29 C28 C25 C5 3.2(2) . . . . ?
C29 C28 C25 C26 -113.2(2) . . . . ?
C29 C28 C25 C27 120.9(2) . . . . ?
C29 C30 C31 C32 1.8(4) . . . . ?
C33 C28 C25 C5 -177.4(2) . . . . ?
C33 C28 C25 C26 66.2(3) . . . . ?
C33 C28 C25 C27 -59.6(3) . . . . ?
C33 C32 C31 C30 -2.1(4) . . . . ?
C33 C32 C37 C36 1.9(4) . . . . ?
C33 C34 C35 C36 2.2(4) . . . . ?
C1 N1 C16 C15 -3.8(3) . . . . ?
C1 N1 C16 C17 174.4(2) . . . . ?
C1 N1 C11 C10 -83.1(3) . . . . ?
C6 N2 C5 C25 171.7(2) . . . . ?
C6 N2 C5 C4 -8.8(4) . . . . ?
C6 N2 C29 C28 -169.6(2) . . . . ?
C6 N2 C29 C30 10.4(4) . . . . ?
C6 C7 C8 C9 152.5(2) . . . . ?
C28 C29 C30 C31 1.0(4) . . . . ?
C28 C33 C32 C31 -0.3(3) . . . . ?
C28 C33 C32 C37 -179.7(2) . . . . ?
C28 C33 C34 C35 177.6(2) . . . . ?
C11 N1 C16 C15 -179.3(2) . . . . ?
C11 N1 C16 C17 -1.1(4) . . . . ?
C11 N1 C1 C12 178.9(2) . . . . ?
C11 N1 C1 C2 1.7(4) . . . . ?
C11 C10 C9 C8 -62.2(3) . . . . ?
C2 C3 C4 C5 -173.9(3) . . . . ?
C20 C15 C12 C1 -175.9(2) . . . . ?
C20 C15 C12 C13 -60.8(3) . . . . ?
C20 C15 C12 C14 66.5(3) . . . . ?
C20 C21 C22 C23 -0.2(4) . . . . ?
C20 C19 C18 C17 -0.9(4) . . . . ?
C20 C19 C24 C23 -0.8(4) . . . . ?
C25 C5 C4 C3 175.5(3) . . . . ?
C4 C5 C25 C28 179.0(2) . . . . ?
C4 C5 C25 C26 -62.5(3) . . . . ?
C4 C5 C25 C27 57.8(3) . . . . ?
C4 C3 C2 C1 170.6(3) . . . . ?
C32 C33 C28 C29 2.9(3) . . . . ?
C32 C33 C28 C25 -176.5(2) . . . . ?
C32 C33 C34 C35 -1.1(4) . . . . ?
C32 C37 C36 C35 -0.9(4) . . . . ?
C13 C12 C1 N1 -119.2(2) . . . . ?
C13 C12 C1 C2 58.4(3) . . . . ?
C30 C29 C28 C33 -3.4(4) . . . . ?
C30 C29 C28 C25 176.1(2) . . . . ?
C7 C8 C9 C10 -67.6(3) . . . . ?
C21 C20 C19 C18 -179.3(2) . . . . ?
C21 C20 C19 C24 1.5(4) . . . . ?
C21 C22 C23 C24 1.0(5) . . . . ?
C14 C12 C1 N1 118.6(2) . . . . ?
C14 C12 C1 C2 -63.8(3) . . . . ?
C19 C20 C21 C22 -1.1(4) . . . . ?
C19 C24 C23 C22 -0.4(5) . . . . ?
C34 C33 C28 C29 -175.9(2) . . . . ?
C34 C33 C28 C25 4.8(4) . . . . ?
C34 C33 C32 C31 178.6(2) . . . . ?
C34 C33 C32 C37 -0.9(3) . . . . ?
C34 C35 C36 C37 -1.1(4) . . . . ?
C17 C16 C15 C12 -176.0(2) . . . . ?
C17 C16 C15 C20 0.3(4) . . . . ?
C18 C19 C24 C23 180.0(3) . . . . ?
C31 C32 C37 C36 -177.5(3) . . . . ?
C37 C32 C31 C30 177.3(2) . . . . ?
C24 C19 C18 C17 178.3(3) . . . . ?
